data_1001417
loop_
_publ_author_name
'Leclaire, A'
'Benabbas, A'
'Borel, M M'
'Grandin, A'
'Raveau, B'

_publ_section_title
;
A Niobium Phosphate Bronze Closely Related to the ITB Tumgsten Bronzes:
K~7~ Nb~14+x~ P~9-x~ O~6~$0 (x= 0.13)
;
_journal_coden_ASTM JSSCBI
_journal_name_full 'Journal of Solid State Chemistry'
_journal_page_first 245
_journal_page_last 254
_journal_paper_doi 10.1016/0022-4596(89)90174-6
_journal_volume 83
_journal_year 1989
_chemical_formula_structural 'K7 Nb14.13 P8.87 O60'
_chemical_formula_sum 'K7 Nb14.13 O60 P8.87'
_chemical_name_systematic
;
Potassium niobium phosphorus oxide (7/14.1/8.9/60)
;
_space_group_IT_number 51
_symmetry_cell_setting orthorhombic
_symmetry_Int_Tables_number 51
_symmetry_space_group_name_Hall '-P 2a 2a'
_symmetry_space_group_name_H-M 'P m m a'
_cell_angle_alpha 90
_cell_angle_beta 90
_cell_angle_gamma 90
_cell_formula_units_Z 2
_cell_length_a 36.883(3)
_cell_length_b 10.603(1)
_cell_length_c 6.4526(5)
_cell_volume 2523.4
_refine_ls_R_factor_all 0.035
_cod_database_code 1001417

loop_
_symmetry_equiv_pos_as_xyz
x,y,z
-x,y,-z
1/2-x,y,z
1/2+x,y,-z
-x,-y,-z
x,-y,z
1/2+x,-y,-z
1/2-x,-y,z

loop_
_atom_site_label
_atom_site_type_symbol
_atom_site_symmetry_multiplicity
_atom_site_Wyckoff_symbol
_atom_site_fract_x
_atom_site_fract_y
_atom_site_fract_z
_atom_site_occupancy
_atom_site_attached_hydrogens
_atom_site_calc_flag
Nb1 Nb5+ 8 l 0.44489(3) 0.1762(1) 0.2429(2) 1. 0 d
Nb2 Nb5+ 8 l 0.34235(3) 0.1775(1) 0.2539(3) 1. 0 d
Nb3 Nb5+ 4 j 0.44584(7) 0.5 0.0173(3) 1. 0 d
Nb4 Nb5+ 4 k 0.25 0.1830(2) 0.4548(3) 1. 0 d
Nb5 Nb5+ 4 j 0.34155(6) 0.5 0.0438(3) 1. 0 d
P1 P5+ 8 l 0.67583(9) 0.2380(3) 0.2473(8) 1. 0 d
P2 P5+ 8 l 0.53909(8) 0.2367(3) 0.2548(8) 1. 0 d
P3 P5+ 2 f 0.25 0.5 0.276(1) 0.864 0 d
Nb6 Nb5+ 2 f 0.25 0.5 0.276(1) 0.136 0 d
K1 K1+ 4 i 0.6071(2) 0. 0.256(1) 1. 0 d
K2 K1+ 2 l 0.25 0. -0.042(1) 1. 0 d
K3 K1+ 2 d 0.5 0.5 0.5 1. 0 d
K4 K1+ 4 j 0.3885(2) 0.5 0.5326(9) 1. 0 d
K5 K1+ 2 f 0.75 0.5 0.226(1) 1. 0 d
O1 O2- 8 l 0.3953(2) 0.1603(7) 0.235(2) 1. 0 d
O2 O2- 8 l 0.4415(2) 0.3667(9) 0.205(1) 1. 0 d
O3 O2- 8 l 0.5525(2) 0.1619(8) 0.069(1) 1. 0 d
O4 O2- 8 l 0.4983(3) 0.2265(9) 0.272(2) 1. 0 d
O5 O2- 8 l 0.5580(2) 0.1817(9) 0.446(1) 1. 0 d
O6 O2- 4 i 0.4563(3) 0. 0.255(3) 1. 0 d
O7 O2- 4 i 0.3403(4) 0. 0.291(2) 1. 0 d
O8 O2- 8 l 0.6612(2) 0.1618(9) 0.060(1) 1. 0 d
O9 O2- 8 l 0.6510(2) 0.2041(9) 0.434(2) 1. 0 d
O10 O2- 8 l 0.3468(2) 0.3640(9) 0.224(2) 1. 0 d
O11 O2- 8 l 0.2896(2) 0.1840(9) 0.275(1) 1. 0 d
O12 O2- 8 l 0.5514(2) 0.3761(8) 0.237(2) 1. 0 d
O13 O2- 2 b 0.5 0.5 0. 1. 0 d
O14 O2- 4 j 0.3905(4) 0.5 -0.036(2) 1. 0 d
O15 O2- 4 j 0.2843(4) 0.5 0.124(2) 1. 0 d
O16 O2- 8 l 0.6730(3) 0.377(1) 0.200(1) 1. 0 d
O17 O2- 8 l 0.7148(2) 0.1996(9) 0.290(1) 1. 0 d
O18 O2- 4 k 0.25 0.379(1) 0.425(3) 1. 0 d
O19 O2- 2 e 0.25 0. 0.486(4) 1. 0 d

loop_
_atom_type_symbol
_atom_type_oxidation_number
Nb5+ 4.860
P5+ 5.000
K1+ 1.000
O2- -2.000
